data_4114575
loop_
_publ_author_name
'Andrew S. Lipton'
'Mark D. Smith'
'Richard D. Adams'
'Paul D. Ellis'

_publ_section_title
;
 67Zn Solid-State and Single-Crystal NMR Spectroscopy and X-ray Crystal
 Structure of Zinc Formate Dihydrate
;
_journal_name_full 'Journal of the American Chemical Society'
_journal_page_first 410
_journal_page_last 414
_journal_paper_doi 10.1021/ja011701e
_journal_volume 124
_journal_year 2002
_chemical_formula_moiety 'C4 H12 O12 Zn2 '
_chemical_formula_sum 'C4 H12 O12 Zn2'
_chemical_formula_weight 382.89
_space_group_IT_number 14
_symmetry_cell_setting monoclinic
_symmetry_Int_Tables_number 14
_symmetry_space_group_name_Hall '-P 2ybc'
_symmetry_space_group_name_H-M 'P 1 21/c 1'
_cell_angle_alpha 90
_cell_angle_beta 97.63(2)
_cell_angle_gamma 90
_cell_formula_units_Z 2
_cell_length_a 8.703(2)
_cell_length_b 7.154(2)
_cell_length_c 9.315(2)
_cell_measurement_reflns_used 15
_cell_measurement_temperature 293.2
_cell_measurement_theta_max 7.8
_cell_measurement_theta_min 3.6
_cell_volume 574.8(2)
_diffrn_ambient_temperature 293.2
_diffrn_measurement_device_type 'Rigaku AFC6S'
_diffrn_measurement_method \w-2\q
_diffrn_orient_matrix_UB_11 -0.08846
_diffrn_orient_matrix_UB_12 0.08932
_diffrn_orient_matrix_UB_13 -0.00080
_diffrn_orient_matrix_UB_21 0.04216
_diffrn_orient_matrix_UB_22 0.04214
_diffrn_orient_matrix_UB_23 0.09984
_diffrn_orient_matrix_UB_31 0.06166
_diffrn_orient_matrix_UB_32 0.09903
_diffrn_orient_matrix_UB_33 -0.04206
_diffrn_radiation_detector 'scintillation counter'
_diffrn_radiation_monochromator graphite
_diffrn_radiation_source 'X-ray tube'
_diffrn_radiation_type 'Mo K\a'
_diffrn_radiation_wavelength 0.7107
_diffrn_reflns_av_R_equivalents 0.10460
_diffrn_reflns_limit_h_max 11
_diffrn_reflns_limit_h_min 0
_diffrn_reflns_limit_k_max 9
_diffrn_reflns_limit_k_min 0
_diffrn_reflns_limit_l_max 11
_diffrn_reflns_limit_l_min -12
_diffrn_reflns_number 1517
_diffrn_reflns_reduction_process 'Lp corrections applied'
_diffrn_reflns_theta_max 27.50
_diffrn_reflns_theta_min 2.20
_diffrn_standards_decay_% 12.48
_diffrn_standards_interval_count 150
_diffrn_standards_number 3
_exptl_absorpt_coefficient_mu 4.233
_exptl_absorpt_correction_T_max 1.000
_exptl_absorpt_correction_T_min 0.744
_exptl_absorpt_correction_type
;
\DF (DIFABS; Walker & Stuart, 1983)
;
_exptl_crystal_density_diffrn 2.212
_exptl_crystal_F_000 384.00
_exptl_crystal_size_max 0.00
_exptl_crystal_size_mid 0.00
_exptl_crystal_size_min 0.00
_refine_diff_density_max 0.38
_refine_diff_density_min -0.37
_refine_ls_extinction_coef 0.0000120(9)
_refine_ls_extinction_expression 'equ(3) Acta Cryst.(1968) A24, p213.'
_refine_ls_extinction_method 'Zachariasen (1967)'
_refine_ls_goodness_of_fit_all 1.264
_refine_ls_goodness_of_fit_ref 1.264
_refine_ls_matrix_type full
_refine_ls_number_constraints 0
_refine_ls_number_parameters 94
_refine_ls_number_reflns 1081
_refine_ls_number_restraints 0
_refine_ls_R_factor_all 0.0270
_refine_ls_R_factor_gt 0.0270
_refine_ls_shift/esd_max 0.0012
_refine_ls_shift/esd_mean 0.0004
_refine_ls_structure_factor_coef F
_refine_ls_weighting_details 'w = 1/[\s^2^(Fo) + 0.00164|Fo|^2^]'
_refine_ls_weighting_scheme calc
_refine_ls_wR_factor_all 0.0572
_refine_ls_wR_factor_ref 0.0572
_reflns_number_gt 1081
_reflns_number_total 1429
_reflns_threshold_expression I>3.00\s(I)
_cod_data_source_file ja011701e.cif
_cod_data_source_block C4H12O12Zn2
_cod_depositor_comments
;
The following automatic conversions were performed:

'_refine_ls_weighting_scheme' value 'w = 1/[\s^2^(Fo) +
0.00164|Fo|^2^]' was changed to 'calc'. New tag
'_refine_ls_weighting_details' was created. The value of the new tag
was set to 'w = 1/[\s^2^(Fo) + 0.00164|Fo|^2^]'.

Automatic conversion script
Id: cif_fix_values 3143 2015-03-26 13:38:13Z robertas 
;
_cod_original_cell_volume 574.9(2)
_cod_original_sg_symbol_H-M 'P 21/c '
_cod_original_formula_sum 'C4 H12 O12 Zn2 '
_cod_database_code 4114575

loop_
_symmetry_equiv_pos_as_xyz
'   +x,   +y,   +z'
'   -x,1/2+y,1/2-z'
'   -x,   -y,   -z'
'   +x,1/2-y,1/2+z'

loop_
_atom_site_label
_atom_site_fract_x
_atom_site_fract_y
_atom_site_fract_z
_atom_site_U_iso_or_equiv
_atom_site_occupancy
_atom_site_refinement_flags
_atom_site_adp_type
_atom_site_calc_flag
Zn(1) 1.0000 0.0000 1.0000 0.0192(2) 0.500 S Uani d
Zn(2) 1.5000 0.5000 1.0000 0.0241(2) 0.500 S Uani d
O(1) 1.2091(2) 0.1598(2) 0.9993(2) 0.0275(4) 1.000 . Uani d
O(2) 1.4355(2) 0.2219(2) 0.9221(2) 0.0349(5) 1.000 . Uani d
O(3) 1.0969(2) -0.1047(2) 1.2026(2) 0.0263(4) 1.000 . Uani d
O(4) 1.0893(2) -0.2729(2) 1.4008(2) 0.0264(4) 1.000 . Uani d
O(5) 1.7184(2) 0.4753(2) 0.9288(2) 0.0289(5) 1.000 . Uani d
O(6) 1.4132(2) 0.6081(3) 0.8017(2) 0.0448(6) 1.000 . Uani d
C(1) 1.3237(3) 0.1171(3) 0.9375(3) 0.0293(6) 1.000 . Uani d
C(2) 1.0362(3) -0.2243(3) 1.2742(2) 0.0268(5) 1.000 . Uani d
H(1) 1.324(4) 0.013(4) 0.900(4) 0.038(9) 1.000 . Uiso d
H(2) 0.942(5) -0.301(6) 1.204(4) 0.08(1) 1.000 . Uiso d
H(3) 1.7629 0.4018 0.9525 0.063 1.000 . Uiso c
H(4) 1.7430 0.5773 0.9396 0.063 1.000 . Uiso c
H(5) 1.4891 0.6397 0.7442 0.063 1.000 . Uiso c
H(6) 1.3205 0.6041 0.7585 0.063 1.000 . Uiso c

loop_
_atom_site_aniso_label
_atom_site_aniso_U_11
_atom_site_aniso_U_22
_atom_site_aniso_U_33
_atom_site_aniso_U_12
_atom_site_aniso_U_13
_atom_site_aniso_U_23
Zn(1) 0.0219(4) 0.0179(4) 0.0176(3) 0.0004(1) 0.0023(2) -0.0001(1)
Zn(2) 0.0216(4) 0.0262(4) 0.0243(4) -0.0008(1) 0.0031(3) 0.0014(1)
O(1) 0.0234(8) 0.0287(8) 0.0310(8) -0.0044(7) 0.0060(6) -0.0011(6)
O(2) 0.0304(9) 0.0319(9) 0.045(1) -0.0057(7) 0.0144(8) -0.0072(8)
O(3) 0.0276(9) 0.0273(8) 0.0237(8) -0.0003(7) 0.0016(7) 0.0056(6)
O(4) 0.0293(8) 0.0256(8) 0.0231(8) -0.0035(6) -0.0008(6) 0.0059(6)
O(5) 0.0272(9) 0.0258(8) 0.034(1) 0.0028(7) 0.0047(7) 0.0005(6)
O(6) 0.026(1) 0.074(2) 0.034(1) 0.0013(9) 0.0022(8) 0.020(1)
C(1) 0.028(1) 0.026(1) 0.034(1) -0.0043(9) 0.0040(9) -0.0033(9)
C(2) 0.027(1) 0.026(1) 0.026(1) -0.0028(9) -0.0024(8) 0.0045(9)

loop_
_atom_type_symbol
_atom_type_oxidation_number
_atom_type_number_in_cell
_atom_type_scat_dispersion_real
_atom_type_scat_dispersion_imag
_atom_type_scat_source
Zn 0 4 0.222 1.431
;International Tables for Crystallography
(1992, Vol. C, Tables 4.2.6.8 and 6.1.1.1)
;
O 0 24 0.008 0.006
;International Tables for Crystallography
(1992, Vol. C, Tables 4.2.6.8 and 6.1.1.1)
;
C 0 8 0.002 0.002
;International Tables for Crystallography
(1992, Vol. C, Tables 4.2.6.8 and 6.1.1.1)
;
H 0 24 0.000 0.000
;International Tables for Crystallography
(1992, Vol. C, Table 6.1.1.2)
;

loop_
_geom_angle_atom_site_label_1
_geom_angle_atom_site_label_2
_geom_angle_atom_site_label_3
_geom_angle
_geom_angle_site_symmetry_1
_geom_angle_site_symmetry_3
_geom_angle_publ_flag
O(1) Zn(1) O(1) 180.00 . 3_757 yes
O(1) Zn(1) O(3) 87.31(6) . . yes
O(1) Zn(1) O(3) 92.69(6) . 3_757 yes
O(1) Zn(1) O(4) 92.73(6) . 4_544 yes
O(1) Zn(1) O(4) 87.27(6) . 2_757 yes
O(1) Zn(1) O(3) 92.69(6) 3_757 . yes
O(1) Zn(1) O(3) 87.31(6) 3_757 3_757 yes
O(1) Zn(1) O(4) 87.27(6) 3_757 4_544 yes
O(1) Zn(1) O(4) 92.73(6) 3_757 2_757 yes
O(3) Zn(1) O(3) 180.00 . 3_757 yes
O(3) Zn(1) O(4) 89.50(6) . 4_544 yes
O(3) Zn(1) O(4) 90.50(6) . 2_757 yes
O(3) Zn(1) O(4) 90.50(6) 3_757 4_544 yes
O(3) Zn(1) O(4) 89.50(6) 3_757 2_757 yes
O(4) Zn(1) O(4) 180.0000(1) 4_544 2_757 yes
O(2) Zn(2) O(2) 180.00 . 3_867 yes
O(2) Zn(2) O(5) 91.27(6) . . yes
O(2) Zn(2) O(5) 88.73(6) . 3_867 yes
O(2) Zn(2) O(6) 89.78(9) . . yes
O(2) Zn(2) O(6) 90.22(9) . 3_867 yes
O(2) Zn(2) O(5) 88.73(6) 3_867 . yes
O(2) Zn(2) O(5) 91.27(6) 3_867 3_867 yes
O(2) Zn(2) O(6) 90.22(9) 3_867 . yes
O(2) Zn(2) O(6) 89.78(9) 3_867 3_867 yes
O(5) Zn(2) O(5) 180.00 . 3_867 yes
O(5) Zn(2) O(6) 89.28(7) . . yes
O(5) Zn(2) O(6) 90.72(7) . 3_867 yes
O(5) Zn(2) O(6) 90.72(7) 3_867 . yes
O(5) Zn(2) O(6) 89.28(7) 3_867 3_867 yes
O(6) Zn(2) O(6) 180.00 . 3_867 yes
Zn(1) O(1) C(1) 126.7(2) . . yes
Zn(2) O(2) C(1) 133.1(2) . . yes
Zn(1) O(3) C(2) 125.3(2) . . yes
Zn(1) O(4) C(2) 121.5(1) 2_747 . yes
Zn(2) O(5) H(3) 117.8 . . no
Zn(2) O(5) H(4) 97.3 . . no
H(3) O(5) H(4) 124.3 . . no
Zn(2) O(6) H(5) 113.9 . . no
Zn(2) O(6) H(6) 128.6 . . no
H(5) O(6) H(6) 115.9 . . no
O(1) C(1) O(2) 125.8(2) . . yes
O(1) C(1) H(1) 118(3) . . no
O(2) C(1) H(1) 117(3) . . no
O(3) C(2) O(4) 124.3(2) . . yes
O(3) C(2) H(2) 111(2) . . no
O(4) C(2) H(2) 124(2) . . no

loop_
_geom_bond_atom_site_label_1
_geom_bond_atom_site_label_2
_geom_bond_distance
_geom_bond_site_symmetry_2
_geom_bond_publ_flag
Zn(1) O(1) 2.150(2) . yes
Zn(1) O(1) 2.150(2) 3_757 yes
Zn(1) O(3) 2.100(2) . yes
Zn(1) O(3) 2.100(2) 3_757 yes
Zn(1) O(4) 2.071(2) 4_544 yes
Zn(1) O(4) 2.071(2) 2_757 yes
Zn(2) O(2) 2.166(2) . yes
Zn(2) O(2) 2.166(2) 3_867 yes
Zn(2) O(5) 2.102(2) . yes
Zn(2) O(5) 2.102(2) 3_867 yes
Zn(2) O(6) 2.052(2) . yes
Zn(2) O(6) 2.052(2) 3_867 yes
O(1) C(1) 1.253(3) . yes
O(2) C(1) 1.252(3) . yes
O(3) C(2) 1.245(3) . yes
O(4) C(2) 1.257(3) . yes
O(5) H(3) 0.67 . no
O(5) H(4) 0.76 . no
O(6) H(5) 0.93 . no
O(6) H(6) 0.85 . no
C(1) H(1) 0.82(3) . no
C(2) H(2) 1.12(4) . no
